data_4338783
loop_
_publ_author_name
'Oishi, Masataka'
'Oshima, Masato'
'Suzuki, Hiroharu'

_publ_section_title
;
 A study on zr-ir multiple bonding active for C-h bond cleavage.
;
_journal_issue 13
_journal_name_full 'Inorganic chemistry'
_journal_page_first 6634
_journal_page_last 6654
_journal_paper_doi 10.1021/ic500258g
_journal_volume 53
_journal_year 2014
_chemical_formula_sum 'C15 H27 Br2 N Si Zr'
_chemical_formula_weight 500.51
_chemical_name_systematic
; 
 ? 
;
_space_group_IT_number 2
_symmetry_cell_setting triclinic
_symmetry_space_group_name_Hall '-P 1'
_symmetry_space_group_name_H-M 'P -1'
_atom_sites_solution_hydrogens geom
_atom_sites_solution_primary direct
_atom_sites_solution_secondary difmap
_audit_creation_method SHELXL-97
_cell_angle_alpha 79.445(2)
_cell_angle_beta 73.738(2)
_cell_angle_gamma 60.568(2)
_cell_formula_units_Z 2
_cell_length_a 8.1874(6)
_cell_length_b 9.2218(8)
_cell_length_c 15.3047(9)
_cell_measurement_reflns_used 9350
_cell_measurement_temperature 158(2)
_cell_measurement_theta_max 27.48
_cell_measurement_theta_min 3.38
_cell_volume 964.71(13)
_computing_cell_refinement PROCESS-AUTO
_computing_data_collection 'PROCESS-AUTO (Rigaku, 1998)'
_computing_data_reduction 'SHELXS-97 (Sheldrick, 1990)'
_computing_molecular_graphics 'ORTEX (P.McArdle, 1995)'
_computing_publication_material SHELXL-97
_computing_structure_refinement 'SHELXL-97 (Sheldrick, 1997)'
_computing_structure_solution SHELXS-97
_diffrn_ambient_temperature 158(2)
_diffrn_detector_area_resol_mean 10
_diffrn_measured_fraction_theta_full 0.993
_diffrn_measured_fraction_theta_max 0.993
_diffrn_measurement_device_type 'Rigaku R-AXIS RAPID Imaging Plate'
_diffrn_measurement_method \w
_diffrn_radiation_monochromator graphite
_diffrn_radiation_source 'Rigaku Rotating Anode Ultrax18'
_diffrn_radiation_type MoK\a
_diffrn_radiation_wavelength 0.71069
_diffrn_reflns_av_R_equivalents 0.0660
_diffrn_reflns_av_sigmaI/netI 0.0910
_diffrn_reflns_limit_h_max 10
_diffrn_reflns_limit_h_min -10
_diffrn_reflns_limit_k_max 11
_diffrn_reflns_limit_k_min -11
_diffrn_reflns_limit_l_max 18
_diffrn_reflns_limit_l_min -19
_diffrn_reflns_number 9347
_diffrn_reflns_theta_full 27.48
_diffrn_reflns_theta_max 27.48
_diffrn_reflns_theta_min 3.38
_exptl_absorpt_coefficient_mu 4.766
_exptl_absorpt_correction_T_max 0.6825
_exptl_absorpt_correction_T_min 0.5581
_exptl_absorpt_correction_type numerical
_exptl_crystal_colour colorless
_exptl_crystal_density_diffrn 1.723
_exptl_crystal_density_meas ?
_exptl_crystal_density_method 'not measured'
_exptl_crystal_description block
_exptl_crystal_F_000 496
_exptl_crystal_size_max 0.172
_exptl_crystal_size_mid 0.106
_exptl_crystal_size_min 0.078
_refine_diff_density_max 1.389
_refine_diff_density_min -1.099
_refine_diff_density_rms 0.229
_refine_ls_extinction_method none
_refine_ls_goodness_of_fit_ref 1.161
_refine_ls_hydrogen_treatment mixed
_refine_ls_matrix_type full
_refine_ls_number_parameters 195
_refine_ls_number_reflns 4393
_refine_ls_number_restraints 0
_refine_ls_restrained_S_all 1.161
_refine_ls_R_factor_all 0.0757
_refine_ls_R_factor_gt 0.0461
_refine_ls_shift/su_max 0.095
_refine_ls_shift/su_mean 0.001
_refine_ls_structure_factor_coef Fsqd
_refine_ls_weighting_details 'calc w=1/[\s^2^(Fo^2^)+(0.0000P)^2^+6.0247P] where P=(Fo^2^+2Fc^2^)/3'
_refine_ls_weighting_scheme calc
_refine_ls_wR_factor_gt 0.0930
_refine_ls_wR_factor_ref 0.1469
_reflns_number_gt 3207
_reflns_number_total 4393
_reflns_threshold_expression >2sigma(I)
_cod_data_source_file ic500258g_si_002.cif
_cod_data_source_block L1ZrBr2
_cod_depositor_comments
;
The following automatic conversions were performed:

'_symmetry_cell_setting' value 'Triclinic' changed to 'triclinic'
according to
/usr/data/users/saulius/crontab/automatic-downloads/rss-feeds/ACS/lib/dictionaries/cif_core.dic
dictionary named 'cif_core.dic' version 2.4.2 from
2011-04-26.

'_exptl_absorpt_correction_type' value 'Numerical'
changed to 'numerical' according to
/usr/data/users/saulius/crontab/automatic-downloads/rss-feeds/ACS/lib/dictionaries/cif_core.dic
dictionary named 'cif_core.dic' version 2.4.2 from 2011-04-26.

Automatic conversion script
Id: cif_fix_values 2281 2013-09-26 08:29:07Z andrius 

 Adding full bibliography for 4338782--4338806.cif.

The following automatic conversions were performed:

'_exptl_crystal_density_meas' value 'not measured' was changed to '?'
- the value is perceived as not measured.

Automatic conversion script
Id: cif_fix_values 3008 2015-01-20 13:52:24Z robertas 
;
_cod_original_cell_volume 964.71(12)
_cod_original_sg_symbol_H-M P-1
_cod_database_code 4338783

loop_
_symmetry_equiv_pos_as_xyz
'x, y, z'
'-x, -y, -z'

loop_
_atom_site_label
_atom_site_type_symbol
_atom_site_fract_x
_atom_site_fract_y
_atom_site_fract_z
_atom_site_U_iso_or_equiv
_atom_site_adp_type
_atom_site_occupancy
_atom_site_symmetry_multiplicity
_atom_site_calc_flag
_atom_site_refinement_flags
Zr1 Zr 0.37090(9) 0.36805(8) 0.28347(4) 0.02035(17) Uani 1 1 d .
Br1 Br 0.26445(12) 0.14748(10) 0.36032(5) 0.0354(2) Uani 1 1 d .
Br2 Br 0.06997(11) 0.61680(10) 0.23988(6) 0.0373(2) Uani 1 1 d .
Si1 Si 0.7831(3) 0.2868(2) 0.18722(12) 0.0221(4) Uani 1 1 d .
N1 N 0.5923(8) 0.2676(7) 0.1722(4) 0.0231(12) Uani 1 1 d .
C1 C 0.6463(9) 0.3795(8) 0.3015(4) 0.0206(13) Uani 1 1 d .
C2 C 0.5989(10) 0.2839(9) 0.3799(4) 0.0245(14) Uani 1 1 d .
C3 C 0.4226(10) 0.3899(9) 0.4354(4) 0.0251(15) Uani 1 1 d .
C4 C 0.3570(10) 0.5527(9) 0.3938(5) 0.0302(16) Uani 1 1 d .
C5 C 0.4943(10) 0.5469(8) 0.3116(5) 0.0245(14) Uani 1 1 d .
C6 C 0.7172(12) 0.1009(9) 0.3998(5) 0.0364(18) Uani 1 1 d .
H6A H 0.8488 0.0770 0.3978 0.044 Uiso 1 1 calc R
H6B H 0.7196 0.0378 0.3540 0.044 Uiso 1 1 calc R
H6C H 0.6607 0.0684 0.4605 0.044 Uiso 1 1 calc R
C7 C 0.3227(13) 0.3447(12) 0.5277(5) 0.044(2) Uani 1 1 d .
H7A H 0.3892 0.2238 0.5404 0.053 Uiso 1 1 calc R
H7B H 0.1889 0.3798 0.5272 0.053 Uiso 1 1 calc R
H7C H 0.3255 0.4014 0.5751 0.053 Uiso 1 1 calc R
C8 C 0.1824(12) 0.7067(10) 0.4323(6) 0.041(2) Uani 1 1 d .
H8A H 0.1242 0.7804 0.3827 0.049 Uiso 1 1 calc R
H8B H 0.2196 0.7649 0.4642 0.049 Uiso 1 1 calc R
H8C H 0.0891 0.6756 0.4751 0.049 Uiso 1 1 calc R
C9 C 0.4826(11) 0.6963(9) 0.2480(5) 0.0334(17) Uani 1 1 d .
H9A H 0.6053 0.6992 0.2346 0.040 Uiso 1 1 calc R
H9B H 0.3794 0.7986 0.2770 0.040 Uiso 1 1 calc R
H9C H 0.4556 0.6881 0.1912 0.040 Uiso 1 1 calc R
C10 C 1.0084(10) 0.0829(9) 0.1919(6) 0.0353(18) Uani 1 1 d .
H10A H 0.9734 -0.0033 0.2245 0.042 Uiso 1 1 calc R
H10B H 1.0882 0.0961 0.2239 0.042 Uiso 1 1 calc R
H10C H 1.0805 0.0499 0.1298 0.05(2) Uiso 1 1 calc R
C11 C 0.8568(11) 0.4279(10) 0.1022(5) 0.0344(17) Uani 1 1 d .
H11A H 0.9424 0.3675 0.0475 0.041 Uiso 1 1 calc R
H11B H 0.9243 0.4663 0.1284 0.06(3) Uiso 1 1 calc R
H11C H 0.7424 0.5242 0.0859 0.070 Uiso 1 1 calc R
C12 C 0.5861(10) 0.1889(9) 0.0972(5) 0.0273(15) Uani 1 1 d .
C13 C 0.3790(11) 0.2467(11) 0.0951(5) 0.0375(19) Uani 1 1 d .
H13A H 0.3119 0.2204 0.1547 0.045 Uiso 1 1 calc R
H13B H 0.3757 0.1896 0.0481 0.045 Uiso 1 1 calc R
H13C H 0.3155 0.3674 0.0813 0.045 Uiso 1 1 calc R
C14 C 0.6886(11) 0.2348(11) 0.0055(5) 0.0366(18) Uani 1 1 d .
H14A H 0.8260 0.1858 0.0041 0.044 Uiso 1 1 calc R
H14B H 0.6340 0.3564 -0.0030 0.044 Uiso 1 1 calc R
H14C H 0.6717 0.1918 -0.0435 0.04(2) Uiso 1 1 calc R
C15 C 0.6856(15) -0.0013(10) 0.1152(6) 0.047(2) Uani 1 1 d .
H15A H 0.8207 -0.0404 0.1150 0.057 Uiso 1 1 calc R
H15B H 0.6783 -0.0543 0.0674 0.05(3) Uiso 1 1 calc R
H15C H 0.6212 -0.0305 0.1747 0.04(2) Uiso 1 1 calc R

loop_
_atom_site_aniso_label
_atom_site_aniso_U_11
_atom_site_aniso_U_22
_atom_site_aniso_U_33
_atom_site_aniso_U_23
_atom_site_aniso_U_13
_atom_site_aniso_U_12
Zr1 0.0209(3) 0.0233(3) 0.0184(3) -0.0024(2) -0.0025(2) -0.0120(3)
Br1 0.0514(5) 0.0415(5) 0.0269(4) 0.0033(3) -0.0070(3) -0.0346(4)
Br2 0.0308(4) 0.0316(4) 0.0460(5) -0.0035(3) -0.0159(3) -0.0076(3)
Si1 0.0208(9) 0.0253(10) 0.0222(9) -0.0019(7) -0.0046(7) -0.0120(8)
N1 0.027(3) 0.023(3) 0.020(3) -0.001(2) -0.001(2) -0.014(3)
C1 0.021(3) 0.024(3) 0.025(3) 0.000(3) -0.011(3) -0.014(3)
C2 0.035(4) 0.028(4) 0.019(3) 0.000(3) -0.008(3) -0.021(3)
C3 0.025(3) 0.040(4) 0.018(3) -0.007(3) -0.006(3) -0.018(3)
C4 0.028(4) 0.034(4) 0.032(4) -0.014(3) 0.003(3) -0.019(3)
C5 0.024(3) 0.012(3) 0.035(4) -0.007(3) 0.000(3) -0.008(3)
C6 0.041(4) 0.028(4) 0.034(4) 0.006(3) -0.010(3) -0.013(4)
C7 0.052(5) 0.076(7) 0.017(4) -0.001(4) -0.005(3) -0.042(5)
C8 0.037(4) 0.044(5) 0.042(5) -0.024(4) -0.004(4) -0.014(4)
C9 0.036(4) 0.021(4) 0.042(4) 0.007(3) -0.012(3) -0.013(3)
C10 0.022(4) 0.027(4) 0.052(5) -0.017(3) -0.009(3) -0.003(3)
C11 0.038(4) 0.036(4) 0.035(4) 0.003(3) -0.001(3) -0.027(4)
C12 0.031(4) 0.025(4) 0.022(3) -0.003(3) -0.002(3) -0.012(3)
C13 0.036(4) 0.061(5) 0.027(4) -0.013(4) -0.011(3) -0.026(4)
C14 0.035(4) 0.049(5) 0.023(4) -0.015(3) -0.003(3) -0.015(4)
C15 0.077(7) 0.034(5) 0.044(5) -0.004(4) -0.022(5) -0.030(5)

loop_
_atom_type_symbol
_atom_type_description
_atom_type_scat_dispersion_real
_atom_type_scat_dispersion_imag
_atom_type_scat_source
C C 0.0033 0.0016 'International Tables Vol C Tables 4.2.6.8 and 6.1.1.4'
H H 0.0000 0.0000 'International Tables Vol C Tables 4.2.6.8 and 6.1.1.4'
Br Br -0.2901 2.4595 'International Tables Vol C Tables 4.2.6.8 and 6.1.1.4'
N N 0.0061 0.0033 'International Tables Vol C Tables 4.2.6.8 and 6.1.1.4'
Si Si 0.0817 0.0704 'International Tables Vol C Tables 4.2.6.8 and 6.1.1.4'
Zr Zr -2.9673 0.5597 'International Tables Vol C Tables 4.2.6.8 and 6.1.1.4'

loop_
_geom_angle_atom_site_label_1
_geom_angle_atom_site_label_2
_geom_angle_atom_site_label_3
_geom_angle
N1 Zr1 C1 71.5(2)
N1 Zr1 C2 91.2(2)
C1 Zr1 C2 34.4(2)
N1 Zr1 C5 93.1(2)
C1 Zr1 C5 34.2(2)
C2 Zr1 C5 55.6(2)
N1 Zr1 C3 123.3(2)
C1 Zr1 C3 55.8(2)
C2 Zr1 C3 32.9(2)
C5 Zr1 C3 54.5(2)
N1 Zr1 C4 124.7(2)
C1 Zr1 C4 55.8(2)
C2 Zr1 C4 54.5(2)
C5 Zr1 C4 32.9(2)
C3 Zr1 C4 32.2(2)
N1 Zr1 Br1 108.39(15)
C1 Zr1 Br1 125.32(16)
C2 Zr1 Br1 92.82(16)
C5 Zr1 Br1 142.70(17)
C3 Zr1 Br1 88.27(17)
C4 Zr1 Br1 114.42(17)
N1 Zr1 Br2 112.90(15)
C1 Zr1 Br2 125.67(15)
C2 Zr1 Br2 142.52(16)
C5 Zr1 Br2 93.24(16)
C3 Zr1 Br2 113.83(16)
C4 Zr1 Br2 88.00(17)
Br1 Zr1 Br2 105.24(3)
N1 Zr1 Si1 33.21(15)
C1 Zr1 Si1 38.30(15)
C2 Zr1 Si1 63.07(16)
C5 Zr1 Si1 63.10(16)
C3 Zr1 Si1 92.38(15)
C4 Zr1 Si1 92.43(16)
Br1 Zr1 Si1 123.84(5)
Br2 Zr1 Si1 125.04(5)
N1 Si1 C11 115.8(3)
N1 Si1 C1 92.6(3)
C11 Si1 C1 113.3(3)
N1 Si1 C10 114.4(3)
C11 Si1 C10 106.6(4)
C1 Si1 C10 114.0(3)
N1 Si1 Zr1 40.54(18)
C11 Si1 Zr1 125.2(3)
C1 Si1 Zr1 52.13(18)
C10 Si1 Zr1 128.0(3)
C12 N1 Si1 128.4(5)
C12 N1 Zr1 125.3(4)
Si1 N1 Zr1 106.2(3)
C5 C1 C2 106.1(6)
C5 C1 Si1 123.0(5)
C2 C1 Si1 122.2(5)
C5 C1 Zr1 75.3(4)
C2 C1 Zr1 74.3(3)
Si1 C1 Zr1 89.6(2)
C3 C2 C1 108.9(6)
C3 C2 C6 125.5(6)
C1 C2 C6 125.6(6)
C3 C2 Zr1 77.2(4)
C1 C2 Zr1 71.2(3)
C6 C2 Zr1 117.8(4)
C2 C3 C4 108.3(6)
C2 C3 C7 127.3(7)
C4 C3 C7 124.3(7)
C2 C3 Zr1 69.9(3)
C4 C3 Zr1 74.5(4)
C7 C3 Zr1 124.8(4)
C3 C4 C5 107.7(6)
C3 C4 C8 126.4(7)
C5 C4 C8 125.8(7)
C3 C4 Zr1 73.2(4)
C5 C4 Zr1 70.1(4)
C8 C4 Zr1 125.6(5)
C4 C5 C1 108.9(6)
C4 C5 C9 124.7(6)
C1 C5 C9 126.3(6)
C4 C5 Zr1 77.0(4)
C1 C5 Zr1 70.5(3)
C9 C5 Zr1 120.5(5)
N1 C12 C13 109.8(6)
N1 C12 C14 110.6(6)
C13 C12 C14 109.4(6)
N1 C12 C15 108.7(6)
C13 C12 C15 108.8(7)
C14 C12 C15 109.5(6)

loop_
_geom_bond_atom_site_label_1
_geom_bond_atom_site_label_2
_geom_bond_distance
Zr1 N1 2.060(5)
Zr1 C1 2.402(6)
Zr1 C2 2.442(6)
Zr1 C5 2.463(6)
Zr1 C3 2.536(6)
Zr1 C4 2.553(7)
Zr1 Br1 2.5636(10)
Zr1 Br2 2.5657(10)
Zr1 Si1 3.0424(19)
Si1 N1 1.736(6)
Si1 C11 1.860(7)
Si1 C1 1.886(7)
Si1 C10 1.887(7)
N1 C12 1.490(8)
C1 C5 1.431(9)
C1 C2 1.434(9)
C2 C3 1.411(9)
C2 C6 1.499(10)
C3 C4 1.413(10)
C3 C7 1.520(10)
C4 C5 1.423(10)
C4 C8 1.499(10)
C5 C9 1.512(9)
C12 C13 1.515(10)
C12 C14 1.524(10)
C12 C15 1.537(10)

loop_
_geom_torsion_atom_site_label_1
_geom_torsion_atom_site_label_2
_geom_torsion_atom_site_label_3
_geom_torsion_atom_site_label_4
_geom_torsion
C1 Zr1 Si1 N1 176.6(4)
C2 Zr1 Si1 N1 144.8(3)
C5 Zr1 Si1 N1 -152.1(3)
C3 Zr1 Si1 N1 160.2(3)
C4 Zr1 Si1 N1 -167.5(3)
Br1 Zr1 Si1 N1 70.7(3)
Br2 Zr1 Si1 N1 -78.3(3)
N1 Zr1 Si1 C11 89.7(4)
C1 Zr1 Si1 C11 -93.7(4)
C2 Zr1 Si1 C11 -125.5(4)
C5 Zr1 Si1 C11 -62.4(4)
C3 Zr1 Si1 C11 -110.1(3)
C4 Zr1 Si1 C11 -77.8(4)
Br1 Zr1 Si1 C11 160.4(3)
Br2 Zr1 Si1 C11 11.5(3)
N1 Zr1 Si1 C1 -176.6(4)
C2 Zr1 Si1 C1 -31.8(3)
C5 Zr1 Si1 C1 31.3(3)
C3 Zr1 Si1 C1 -16.4(3)
C4 Zr1 Si1 C1 15.9(3)
Br1 Zr1 Si1 C1 -105.9(3)
Br2 Zr1 Si1 C1 105.1(3)
N1 Zr1 Si1 C10 -83.9(4)
C1 Zr1 Si1 C10 92.7(4)
C2 Zr1 Si1 C10 60.9(3)
C5 Zr1 Si1 C10 124.0(3)
C3 Zr1 Si1 C10 76.3(3)
C4 Zr1 Si1 C10 108.6(3)
Br1 Zr1 Si1 C10 -13.2(3)
Br2 Zr1 Si1 C10 -162.2(3)
C11 Si1 N1 C12 67.6(6)
C1 Si1 N1 C12 -174.9(6)
C10 Si1 N1 C12 -57.0(7)
Zr1 Si1 N1 C12 -177.6(7)
C11 Si1 N1 Zr1 -114.8(3)
C1 Si1 N1 Zr1 2.7(3)
C10 Si1 N1 Zr1 120.6(3)
C1 Zr1 N1 C12 175.5(6)
C2 Zr1 N1 C12 146.8(5)
C5 Zr1 N1 C12 -157.6(5)
C3 Zr1 N1 C12 153.8(5)
C4 Zr1 N1 C12 -167.1(5)
Br1 Zr1 N1 C12 53.4(5)
Br2 Zr1 N1 C12 -62.8(5)
Si1 Zr1 N1 C12 177.7(7)
C1 Zr1 N1 Si1 -2.2(3)
C2 Zr1 N1 Si1 -30.9(3)
C5 Zr1 N1 Si1 24.7(3)
C3 Zr1 N1 Si1 -23.9(4)
C4 Zr1 N1 Si1 15.2(4)
Br1 Zr1 N1 Si1 -124.3(2)
Br2 Zr1 N1 Si1 119.5(2)
N1 Si1 C1 C5 -74.3(5)
C11 Si1 C1 C5 45.3(6)
C10 Si1 C1 C5 167.4(5)
Zr1 Si1 C1 C5 -72.1(5)
N1 Si1 C1 C2 68.9(5)
C11 Si1 C1 C2 -171.5(5)
C10 Si1 C1 C2 -49.4(6)
Zr1 Si1 C1 C2 71.1(5)
N1 Si1 C1 Zr1 -2.2(3)
C11 Si1 C1 Zr1 117.4(3)
C10 Si1 C1 Zr1 -120.5(3)
N1 Zr1 C1 C5 126.4(4)
C2 Zr1 C1 C5 -111.8(5)
C3 Zr1 C1 C5 -75.5(4)
C4 Zr1 C1 C5 -36.3(4)
Br1 Zr1 C1 C5 -133.8(3)
Br2 Zr1 C1 C5 21.1(4)
Si1 Zr1 C1 C5 124.4(5)
N1 Zr1 C1 C2 -121.8(4)
C5 Zr1 C1 C2 111.8(5)
C3 Zr1 C1 C2 36.3(4)
C4 Zr1 C1 C2 75.6(4)
Br1 Zr1 C1 C2 -21.9(4)
Br2 Zr1 C1 C2 132.9(3)
Si1 Zr1 C1 C2 -123.7(5)
N1 Zr1 C1 Si1 2.0(2)
C2 Zr1 C1 Si1 123.7(5)
C5 Zr1 C1 Si1 -124.4(5)
C3 Zr1 C1 Si1 160.1(4)
C4 Zr1 C1 Si1 -160.7(4)
Br1 Zr1 C1 Si1 101.8(2)
Br2 Zr1 C1 Si1 -103.4(2)
C5 C1 C2 C3 0.5(7)
Si1 C1 C2 C3 -148.0(5)
Zr1 C1 C2 C3 -68.7(4)
C5 C1 C2 C6 -179.5(6)
Si1 C1 C2 C6 32.0(9)
Zr1 C1 C2 C6 111.3(6)
C5 C1 C2 Zr1 69.2(4)
Si1 C1 C2 Zr1 -79.3(4)
N1 Zr1 C2 C3 169.1(4)
C1 Zr1 C2 C3 115.4(6)
C5 Zr1 C2 C3 76.2(4)
C4 Zr1 C2 C3 35.8(4)
Br1 Zr1 C2 C3 -82.4(4)
Br2 Zr1 C2 C3 37.4(5)
Si1 Zr1 C2 C3 150.7(4)
N1 Zr1 C2 C1 53.7(4)
C5 Zr1 C2 C1 -39.2(4)
C3 Zr1 C2 C1 -115.4(6)
C4 Zr1 C2 C1 -79.5(4)
Br1 Zr1 C2 C1 162.2(4)
Br2 Zr1 C2 C1 -78.0(4)
Si1 Zr1 C2 C1 35.3(3)
N1 Zr1 C2 C6 -67.3(5)
C1 Zr1 C2 C6 -121.1(7)
C5 Zr1 C2 C6 -160.2(6)
C3 Zr1 C2 C6 123.6(7)
C4 Zr1 C2 C6 159.4(6)
Br1 Zr1 C2 C6 41.2(5)
Br2 Zr1 C2 C6 160.9(4)
Si1 Zr1 C2 C6 -85.7(5)
C1 C2 C3 C4 -0.4(7)
C6 C2 C3 C4 179.6(6)
Zr1 C2 C3 C4 -65.1(5)
C1 C2 C3 C7 -176.3(6)
C6 C2 C3 C7 3.7(10)
Zr1 C2 C3 C7 119.0(6)
C1 C2 C3 Zr1 64.8(4)
C6 C2 C3 Zr1 -115.3(7)
N1 Zr1 C3 C2 -13.1(5)
C1 Zr1 C3 C2 -38.1(4)
C5 Zr1 C3 C2 -80.0(4)
C4 Zr1 C3 C2 -116.7(6)
Br1 Zr1 C3 C2 97.9(4)
Br2 Zr1 C3 C2 -156.2(4)
Si1 Zr1 C3 C2 -25.9(4)
N1 Zr1 C3 C4 103.6(4)
C1 Zr1 C3 C4 78.6(4)
C2 Zr1 C3 C4 116.7(6)
C5 Zr1 C3 C4 36.7(4)
Br1 Zr1 C3 C4 -145.4(4)
Br2 Zr1 C3 C4 -39.5(4)
Si1 Zr1 C3 C4 90.8(4)
N1 Zr1 C3 C7 -135.1(6)
C1 Zr1 C3 C7 -160.2(7)
C2 Zr1 C3 C7 -122.1(8)
C5 Zr1 C3 C7 157.9(7)
C4 Zr1 C3 C7 121.3(8)
Br1 Zr1 C3 C7 -24.2(6)
Br2 Zr1 C3 C7 81.8(7)
Si1 Zr1 C3 C7 -148.0(6)
C2 C3 C4 C5 0.1(7)
C7 C3 C4 C5 176.2(6)
Zr1 C3 C4 C5 -62.0(5)
C2 C3 C4 C8 -175.6(6)
C7 C3 C4 C8 0.4(11)
Zr1 C3 C4 C8 122.2(7)
C2 C3 C4 Zr1 62.1(4)
C7 C3 C4 Zr1 -121.8(6)
N1 Zr1 C4 C3 -98.9(4)
C1 Zr1 C4 C3 -78.8(4)
C2 Zr1 C4 C3 -36.5(4)
C5 Zr1 C4 C3 -116.5(6)
Br1 Zr1 C4 C3 38.6(4)
Br2 Zr1 C4 C3 144.4(4)
Si1 Zr1 C4 C3 -90.6(4)
N1 Zr1 C4 C5 17.6(5)
C1 Zr1 C4 C5 37.7(4)
C2 Zr1 C4 C5 80.0(4)
C3 Zr1 C4 C5 116.5(6)
Br1 Zr1 C4 C5 155.1(4)
Br2 Zr1 C4 C5 -99.1(4)
Si1 Zr1 C4 C5 25.9(4)
N1 Zr1 C4 C8 137.9(6)
C1 Zr1 C4 C8 158.1(8)
C2 Zr1 C4 C8 -159.7(8)
C5 Zr1 C4 C8 120.3(9)
C3 Zr1 C4 C8 -123.2(8)
Br1 Zr1 C4 C8 -84.6(7)
Br2 Zr1 C4 C8 21.2(7)
Si1 Zr1 C4 C8 146.2(7)
C3 C4 C5 C1 0.2(7)
C8 C4 C5 C1 176.0(6)
Zr1 C4 C5 C1 -63.9(4)
C3 C4 C5 C9 -177.6(6)
C8 C4 C5 C9 -1.8(11)
Zr1 C4 C5 C9 118.3(7)
C3 C4 C5 Zr1 64.1(5)
C8 C4 C5 Zr1 -120.1(7)
C2 C1 C5 C4 -0.4(7)
Si1 C1 C5 C4 147.7(5)
Zr1 C1 C5 C4 68.1(5)
C2 C1 C5 C9 177.3(6)
Si1 C1 C5 C9 -34.5(9)
Zr1 C1 C5 C9 -114.2(7)
C2 C1 C5 Zr1 -68.5(4)
Si1 C1 C5 Zr1 79.6(4)
N1 Zr1 C5 C4 -165.6(4)
C1 Zr1 C5 C4 -115.7(6)
C2 Zr1 C5 C4 -76.3(5)
C3 Zr1 C5 C4 -35.9(4)
Br1 Zr1 C5 C4 -39.3(5)
Br2 Zr1 C5 C4 81.3(4)
Si1 Zr1 C5 C4 -150.7(5)
N1 Zr1 C5 C1 -49.8(4)
C2 Zr1 C5 C1 39.5(4)
C3 Zr1 C5 C1 79.8(4)
C4 Zr1 C5 C1 115.7(6)
Br1 Zr1 C5 C1 76.4(4)
Br2 Zr1 C5 C1 -163.0(4)
Si1 Zr1 C5 C1 -35.0(3)
N1 Zr1 C5 C9 71.5(5)
C1 Zr1 C5 C9 121.4(7)
C2 Zr1 C5 C9 160.8(6)
C3 Zr1 C5 C9 -158.8(6)
C4 Zr1 C5 C9 -122.9(7)
Br1 Zr1 C5 C9 -162.2(4)
Br2 Zr1 C5 C9 -41.6(5)
Si1 Zr1 C5 C9 86.4(5)
Si1 N1 C12 C13 -162.4(5)
Zr1 N1 C12 C13 20.4(8)
Si1 N1 C12 C14 -41.6(8)
Zr1 N1 C12 C14 141.2(5)
Si1 N1 C12 C15 78.7(8)
Zr1 N1 C12 C15 -98.5(7)
